data_4306501
loop_
_publ_author_name
'Christian R. Kowol'
'Erwin Reisner'
'Ion Chiorescu'
'Vladimir B. Arion'
'Markus Galanski'
'Dirk V. Deubel'
'Bernhard K. Keppler'

_publ_section_title
;
An Electrochemical Study of Antineoplastic Gallium, Iron and Ruthenium
Complexes with Redox Noninnocent \a-N-Heterocyclic Chalcogensemicarbazones
;
_journal_name_full 'Inorganic Chemistry'
_journal_page_first 11032
_journal_page_last 11047
_journal_paper_doi 10.1021/ic8013249
_journal_volume 47
_journal_year 2008
_chemical_formula_sum 'C13 H13 N5 S'
_chemical_formula_weight 271.34
_chemical_name_systematic
; 
Acetylpyrazine ^4^N-phenylthiosemicarbazone
;
_space_group_IT_number 2
_symmetry_cell_setting triclinic
_symmetry_space_group_name_Hall '-P 1'
_symmetry_space_group_name_H-M 'P -1'
_atom_sites_solution_hydrogens geom
_atom_sites_solution_primary direct
_atom_sites_solution_secondary difmap
_audit_creation_method SHELXL-97
_cell_angle_alpha 76.005(12)
_cell_angle_beta 87.021(9)
_cell_angle_gamma 89.220(9)
_cell_formula_units_Z 2
_cell_length_a 5.7844(14)
_cell_length_b 10.036(3)
_cell_length_c 11.314(4)
_cell_measurement_reflns_used 605
_cell_measurement_temperature 100(2)
_cell_measurement_theta_max 28.44
_cell_measurement_theta_min 3.11
_cell_volume 636.4(3)
_computing_structure_refinement 'SHELXL-97 (Sheldrick, 1997)'
_computing_structure_solution 'SHELXS-97 (Sheldrick, 1990)'
_diffrn_ambient_temperature 100(2)
_diffrn_measured_fraction_theta_full 0.999
_diffrn_measured_fraction_theta_max 0.999
_diffrn_radiation_monochromator graphite
_diffrn_radiation_source 'fine-focus sealed tube'
_diffrn_radiation_type MoK\a
_diffrn_radiation_wavelength 0.71073
_diffrn_reflns_av_R_equivalents 0.1025
_diffrn_reflns_av_sigmaI/netI 0.0821
_diffrn_reflns_limit_h_max 6
_diffrn_reflns_limit_h_min -6
_diffrn_reflns_limit_k_max 11
_diffrn_reflns_limit_k_min -11
_diffrn_reflns_limit_l_max 13
_diffrn_reflns_limit_l_min -13
_diffrn_reflns_number 12257
_diffrn_reflns_theta_full 24.99
_diffrn_reflns_theta_max 24.99
_diffrn_reflns_theta_min 2.44
_exptl_absorpt_coefficient_mu 0.247
_exptl_absorpt_correction_T_max 0.9975
_exptl_absorpt_correction_T_min 0.9615
_exptl_absorpt_correction_type multi-scan
_exptl_absorpt_process_details SADABS
_exptl_crystal_colour colorless
_exptl_crystal_density_diffrn 1.416
_exptl_crystal_density_method 'not measured'
_exptl_crystal_description needle
_exptl_crystal_F_000 284
_exptl_crystal_size_max 0.16
_exptl_crystal_size_mid 0.01
_exptl_crystal_size_min 0.01
_refine_diff_density_max 0.258
_refine_diff_density_min -0.293
_refine_diff_density_rms 0.065
_refine_ls_extinction_method none
_refine_ls_goodness_of_fit_ref 1.031
_refine_ls_hydrogen_treatment mixed
_refine_ls_matrix_type full
_refine_ls_number_parameters 177
_refine_ls_number_reflns 2236
_refine_ls_number_restraints 0
_refine_ls_restrained_S_all 1.031
_refine_ls_R_factor_all 0.0899
_refine_ls_R_factor_gt 0.0440
_refine_ls_shift/su_max 0.000
_refine_ls_shift/su_mean 0.000
_refine_ls_structure_factor_coef Fsqd
_refine_ls_weighting_details 'calc w=1/[\s^2^(Fo^2^)+(0.0331P)^2^+0.0000P] where P=(Fo^2^+2Fc^2^)/3'
_refine_ls_weighting_scheme calc
_refine_ls_wR_factor_gt 0.0828
_refine_ls_wR_factor_ref 0.0920
_reflns_number_gt 1473
_reflns_number_total 2236
_reflns_threshold_expression >2sigma(I)
_cod_data_source_file ic8013249_si_002_1.cif
_cod_data_source_block CHKO135
_cod_original_cell_volume 636.5(3)
_cod_database_code 4306501

loop_
_symmetry_equiv_pos_as_xyz
'x, y, z'
'-x, -y, -z'

loop_
_atom_site_label
_atom_site_type_symbol
_atom_site_fract_x
_atom_site_fract_y
_atom_site_fract_z
_atom_site_U_iso_or_equiv
_atom_site_adp_type
_atom_site_occupancy
_atom_site_symmetry_multiplicity
_atom_site_calc_flag
_atom_site_refinement_flags
_atom_site_disorder_assembly
_atom_site_disorder_group
S1 S 1.46863(12) 0.59874(7) 0.64211(7) 0.0184(2) Uani 1 1 d . . .
N1 N 0.6892(4) 0.0435(2) 0.6192(2) 0.0193(6) Uani 1 1 d . . .
N2 N 0.3754(4) 0.1245(2) 0.7859(2) 0.0218(6) Uani 1 1 d . . .
N3 N 0.9661(4) 0.3415(2) 0.6540(2) 0.0157(5) Uani 1 1 d . . .
N4 N 1.1605(4) 0.4191(2) 0.6156(2) 0.0169(5) Uani 1 1 d . . .
H4 H 1.2466 0.4087 0.5521 0.020 Uiso 1 1 calc R . .
N5 N 1.0601(4) 0.5307(2) 0.7638(2) 0.0188(6) Uani 1 1 d . . .
H50 H 0.948(5) 0.484(3) 0.770(3) 0.028(9) Uiso 1 1 d . . .
C1 C 0.5074(5) -0.0329(3) 0.6702(3) 0.0228(7) Uani 1 1 d . . .
H1 H 0.4826 -0.1171 0.6485 0.027 Uiso 1 1 calc R . .
C2 C 0.3541(5) 0.0053(3) 0.7529(3) 0.0230(7) Uani 1 1 d . . .
H2 H 0.2292 -0.0543 0.7878 0.028 Uiso 1 1 calc R . .
C3 C 0.5562(4) 0.2011(3) 0.7333(2) 0.0187(7) Uani 1 1 d . . .
H3 H 0.5771 0.2873 0.7522 0.022 Uiso 1 1 calc R . .
C4 C 0.7156(4) 0.1613(3) 0.6523(2) 0.0156(6) Uani 1 1 d . . .
C5 C 0.9227(4) 0.2452(3) 0.6016(2) 0.0162(6) Uani 1 1 d . . .
C6 C 1.0678(5) 0.2089(3) 0.5004(3) 0.0223(7) Uani 1 1 d . . .
H6A H 1.0750 0.2876 0.4294 0.033 Uiso 1 1 calc R . .
H6B H 0.9989 0.1303 0.4780 0.033 Uiso 1 1 calc R . .
H6C H 1.2245 0.1850 0.5274 0.033 Uiso 1 1 calc R . .
C7 C 1.2178(4) 0.5132(3) 0.6785(2) 0.0157(6) Uani 1 1 d . . .
C8 C 1.0757(5) 0.6173(3) 0.8460(2) 0.0167(6) Uani 1 1 d . . .
C9 C 0.8863(5) 0.6990(3) 0.8611(3) 0.0212(7) Uani 1 1 d . . .
H9 H 0.7557 0.7017 0.8130 0.025 Uiso 1 1 calc R . .
C10 C 0.8898(5) 0.7769(3) 0.9476(3) 0.0222(7) Uani 1 1 d . . .
H10 H 0.7606 0.8330 0.9583 0.027 Uiso 1 1 calc R . .
C11 C 1.0782(5) 0.7735(3) 1.0173(3) 0.0224(7) Uani 1 1 d . . .
H11 H 1.0784 0.8259 1.0769 0.027 Uiso 1 1 calc R . .
C12 C 1.2683(5) 0.6930(3) 1.0002(2) 0.0215(7) Uani 1 1 d . . .
H12 H 1.4006 0.6923 1.0467 0.026 Uiso 1 1 calc R . .
C13 C 1.2659(5) 0.6138(3) 0.9156(2) 0.0210(7) Uani 1 1 d . . .
H13 H 1.3947 0.5571 0.9054 0.025 Uiso 1 1 calc R . .

loop_
_atom_site_aniso_label
_atom_site_aniso_U_11
_atom_site_aniso_U_22
_atom_site_aniso_U_33
_atom_site_aniso_U_23
_atom_site_aniso_U_13
_atom_site_aniso_U_12
S1 0.0151(4) 0.0195(4) 0.0222(4) -0.0091(3) 0.0039(3) -0.0053(3)
N1 0.0196(13) 0.0144(12) 0.0249(14) -0.0065(11) -0.0001(11) -0.0029(10)
N2 0.0198(13) 0.0222(14) 0.0238(14) -0.0065(11) 0.0016(11) -0.0038(11)
N3 0.0123(12) 0.0134(12) 0.0212(13) -0.0036(10) 0.0010(11) -0.0039(10)
N4 0.0165(12) 0.0163(12) 0.0189(13) -0.0073(10) 0.0030(11) -0.0013(10)
N5 0.0144(14) 0.0189(13) 0.0249(15) -0.0095(11) 0.0050(12) -0.0065(12)
C1 0.0229(17) 0.0123(15) 0.0333(19) -0.0054(13) -0.0003(15) -0.0024(13)
C2 0.0191(16) 0.0205(16) 0.0257(18) 0.0013(14) 0.0012(14) -0.0043(13)
C3 0.0187(16) 0.0177(15) 0.0206(16) -0.0064(13) 0.0005(14) 0.0002(13)
C4 0.0183(15) 0.0141(15) 0.0148(15) -0.0045(12) -0.0020(13) 0.0009(12)
C5 0.0156(15) 0.0153(15) 0.0174(16) -0.0035(13) -0.0014(13) 0.0017(12)
C6 0.0196(16) 0.0209(16) 0.0280(18) -0.0101(14) 0.0045(14) -0.0046(13)
C7 0.0158(15) 0.0133(15) 0.0182(16) -0.0045(12) 0.0006(13) -0.0003(12)
C8 0.0224(16) 0.0130(14) 0.0148(15) -0.0045(12) 0.0061(13) -0.0071(12)
C9 0.0159(16) 0.0240(16) 0.0262(17) -0.0113(14) 0.0026(14) -0.0028(13)
C10 0.0203(16) 0.0213(16) 0.0261(17) -0.0087(14) 0.0033(14) -0.0006(13)
C11 0.0259(17) 0.0241(16) 0.0183(16) -0.0083(13) 0.0061(14) -0.0073(14)
C12 0.0182(16) 0.0283(17) 0.0182(17) -0.0066(14) 0.0014(14) -0.0037(14)
C13 0.0206(16) 0.0221(16) 0.0207(17) -0.0064(13) 0.0029(14) 0.0003(13)

loop_
_atom_type_symbol
_atom_type_description
_atom_type_scat_dispersion_real
_atom_type_scat_dispersion_imag
_atom_type_scat_source
C C 0.0033 0.0016 'International Tables Vol C Tables 4.2.6.8 and 6.1.1.4'
H H 0.0000 0.0000 'International Tables Vol C Tables 4.2.6.8 and 6.1.1.4'
N N 0.0061 0.0033 'International Tables Vol C Tables 4.2.6.8 and 6.1.1.4'
S S 0.1246 0.1234 'International Tables Vol C Tables 4.2.6.8 and 6.1.1.4'

loop_
_geom_angle_atom_site_label_1
_geom_angle_atom_site_label_2
_geom_angle_atom_site_label_3
_geom_angle
_geom_angle_site_symmetry_1
_geom_angle_site_symmetry_3
_geom_angle_publ_flag
C1 N1 C4 116.3(2) . . ?
C3 N2 C2 115.1(2) . . ?
C5 N3 N4 118.4(2) . . ?
C7 N4 N3 118.4(2) . . ?
C7 N4 H4 120.8 . . ?
N3 N4 H4 120.8 . . ?
C7 N5 C8 127.6(2) . . ?
C7 N5 H50 114(2) . . ?
C8 N5 H50 118(2) . . ?
N1 C1 C2 122.6(3) . . ?
N1 C1 H1 118.7 . . ?
C2 C1 H1 118.7 . . ?
N2 C2 C1 122.0(3) . . ?
N2 C2 H2 119.0 . . ?
C1 C2 H2 119.0 . . ?
N2 C3 C4 123.2(2) . . ?
N2 C3 H3 118.4 . . ?
C4 C3 H3 118.4 . . ?
N1 C4 C3 120.7(2) . . ?
N1 C4 C5 117.5(2) . . ?
C3 C4 C5 121.7(2) . . ?
N3 C5 C4 115.2(2) . . ?
N3 C5 C6 125.6(2) . . ?
C4 C5 C6 119.2(2) . . ?
C5 C6 H6A 109.5 . . ?
C5 C6 H6B 109.5 . . ?
H6A C6 H6B 109.5 . . ?
C5 C6 H6C 109.5 . . ?
H6A C6 H6C 109.5 . . ?
H6B C6 H6C 109.5 . . ?
N5 C7 N4 115.1(2) . . ?
N5 C7 S1 125.6(2) . . ?
N4 C7 S1 119.3(2) . . ?
C13 C8 C9 120.4(2) . . ?
C13 C8 N5 121.5(2) . . ?
C9 C8 N5 118.0(3) . . ?
C8 C9 C10 119.2(3) . . ?
C8 C9 H9 120.4 . . ?
C10 C9 H9 120.4 . . ?
C11 C10 C9 120.7(3) . . ?
C11 C10 H10 119.6 . . ?
C9 C10 H10 119.6 . . ?
C10 C11 C12 119.6(3) . . ?
C10 C11 H11 120.2 . . ?
C12 C11 H11 120.2 . . ?
C13 C12 C11 120.3(3) . . ?
C13 C12 H12 119.8 . . ?
C11 C12 H12 119.8 . . ?
C8 C13 C12 119.8(3) . . ?
C8 C13 H13 120.1 . . ?
C12 C13 H13 120.1 . . ?

loop_
_geom_bond_atom_site_label_1
_geom_bond_atom_site_label_2
_geom_bond_distance
_geom_bond_site_symmetry_2
_geom_bond_publ_flag
S1 C7 1.677(3) . ?
N1 C1 1.331(3) . ?
N1 C4 1.337(3) . ?
N2 C3 1.333(3) . ?
N2 C2 1.346(3) . ?
N3 C5 1.284(3) . ?
N3 N4 1.367(3) . ?
N4 C7 1.366(3) . ?
N4 H4 0.8800 . ?
N5 C7 1.335(3) . ?
N5 C8 1.425(3) . ?
N5 H50 0.79(3) . ?
C1 C2 1.373(4) . ?
C1 H1 0.9500 . ?
C2 H2 0.9500 . ?
C3 C4 1.389(4) . ?
C3 H3 0.9500 . ?
C4 C5 1.481(4) . ?
C5 C6 1.498(4) . ?
C6 H6A 0.9800 . ?
C6 H6B 0.9800 . ?
C6 H6C 0.9800 . ?
C8 C13 1.381(4) . ?
C8 C9 1.387(4) . ?
C9 C10 1.393(4) . ?
C9 H9 0.9500 . ?
C10 C11 1.374(4) . ?
C10 H10 0.9500 . ?
C11 C12 1.389(4) . ?
C11 H11 0.9500 . ?
C12 C13 1.386(4) . ?
C12 H12 0.9500 . ?
C13 H13 0.9500 . ?

loop_
_geom_torsion_atom_site_label_1
_geom_torsion_atom_site_label_2
_geom_torsion_atom_site_label_3
_geom_torsion_atom_site_label_4
_geom_torsion
_geom_torsion_site_symmetry_1
_geom_torsion_site_symmetry_2
_geom_torsion_site_symmetry_3
_geom_torsion_site_symmetry_4
_geom_torsion_publ_flag
C5 N3 N4 C7 -174.2(2) . . . . ?
C4 N1 C1 C2 -0.3(4) . . . . ?
C3 N2 C2 C1 -0.6(4) . . . . ?
N1 C1 C2 N2 1.4(4) . . . . ?
C2 N2 C3 C4 -1.4(4) . . . . ?
C1 N1 C4 C3 -1.6(4) . . . . ?
C1 N1 C4 C5 177.1(2) . . . . ?
N2 C3 C4 N1 2.6(4) . . . . ?
N2 C3 C4 C5 -176.1(3) . . . . ?
N4 N3 C5 C4 177.0(2) . . . . ?
N4 N3 C5 C6 0.0(4) . . . . ?
N1 C4 C5 N3 -166.4(2) . . . . ?
C3 C4 C5 N3 12.3(4) . . . . ?
N1 C4 C5 C6 10.8(4) . . . . ?
C3 C4 C5 C6 -170.5(3) . . . . ?
C8 N5 C7 N4 177.5(2) . . . . ?
C8 N5 C7 S1 -4.2(4) . . . . ?
N3 N4 C7 N5 -7.5(3) . . . . ?
N3 N4 C7 S1 174.06(18) . . . . ?
C7 N5 C8 C13 -50.6(4) . . . . ?
C7 N5 C8 C9 134.0(3) . . . . ?
C13 C8 C9 C10 -0.2(4) . . . . ?
N5 C8 C9 C10 175.2(2) . . . . ?
C8 C9 C10 C11 0.0(4) . . . . ?
C9 C10 C11 C12 0.9(4) . . . . ?
C10 C11 C12 C13 -1.7(4) . . . . ?
C9 C8 C13 C12 -0.5(4) . . . . ?
N5 C8 C13 C12 -175.8(2) . . . . ?
C11 C12 C13 C8 1.5(4) . . . . ?

loop_
_cod_related_entry_id
_cod_related_entry_database
_cod_related_entry_code
1 ChemSpider 30660823
